data_4118509
loop_
_publ_author_name
'Akihito Shigematsu'
'Teppei Yamada'
'Hiroshi Kitagawa'

_publ_section_title
;
 Selective Separation of Water, Methanol, and Ethanol by a Porous
 Coordination Polymer Built with a Flexible Tetrahedral Ligand
;
_journal_name_full 'Journal of the American Chemical Society'
_journal_page_first 13145
_journal_page_last 13147
_journal_paper_doi 10.1021/ja306401j
_journal_volume 134
_journal_year 2012
_chemical_formula_moiety 'C25 H24 Cl2 Cu N4 O4 '
_chemical_formula_sum 'C25 H24 Cl2 Cu N4 O4'
_chemical_formula_weight 578.94
_space_group_IT_number 94
_symmetry_cell_setting tetragonal
_symmetry_Int_Tables_number 94
_symmetry_space_group_name_Hall 'P 4n 2n'
_symmetry_space_group_name_H-M 'P 42 21 2'
_audit_creation_date 2009-05-19
_audit_creation_method 'by CrystalStructure 3.8.0'
_cell_angle_alpha 90.0000
_cell_angle_beta 90.0000
_cell_angle_gamma 90.0000
_cell_formula_units_Z 4
_cell_length_a 23.485(5)
_cell_length_b 23.485(5)
_cell_length_c 8.995(5)
_cell_measurement_reflns_used 9905
_cell_measurement_temperature 100
_cell_measurement_theta_max 22.88
_cell_measurement_theta_min 2.42
_cell_volume 4961(3)
_computing_cell_refinement 'MSC/AFC Diffractometer Control'
_computing_data_collection 'MSC/AFC Diffractometer Control'
_computing_data_reduction CrystalStructure
_computing_publication_material 'CrystalStructure 3.8.0'
_computing_structure_refinement SHELXL
_computing_structure_solution SIR97
_diffrn_ambient_temperature 100
_diffrn_measured_fraction_theta_full 0.998
_diffrn_measured_fraction_theta_max 0.998
_diffrn_measurement_device_type 'Bruker SMART APEX CCD-detector'
_diffrn_measurement_method \w-2\q
_diffrn_radiation_monochromator graphite
_diffrn_radiation_source 'rotating anode with a mirror focusing unit'
_diffrn_radiation_type 'Mo K\a'
_diffrn_radiation_wavelength 0.71069
_diffrn_reflns_av_R_equivalents 0.062
_diffrn_reflns_limit_h_max 20
_diffrn_reflns_limit_h_min -25
_diffrn_reflns_limit_k_max 25
_diffrn_reflns_limit_k_min -25
_diffrn_reflns_limit_l_max 9
_diffrn_reflns_limit_l_min -9
_diffrn_reflns_number 18349
_diffrn_reflns_theta_full 23.05
_diffrn_reflns_theta_max 23.05
_diffrn_standards_decay_% 0.00
_diffrn_standards_interval_count 0
_diffrn_standards_number 0
_exptl_absorpt_coefficient_mu 0.568
_exptl_absorpt_correction_T_max 0.9349
_exptl_absorpt_correction_T_min 0.8130
_exptl_absorpt_correction_type multi-scan
_exptl_crystal_colour blue
_exptl_crystal_density_diffrn 0.775
_exptl_crystal_description block
_exptl_crystal_F_000 1188.00
_exptl_crystal_size_max 0.38
_exptl_crystal_size_mid 0.18
_exptl_crystal_size_min 0.12
_refine_diff_density_max 0.43
_refine_diff_density_min -0.29
_refine_ls_abs_structure_details 'Flack, H. D. (1983), Acta Cryst. A39, 876-881.  1444 Friedel Pairs'
_refine_ls_abs_structure_Flack 0.18(2)
_refine_ls_extinction_method none
_refine_ls_goodness_of_fit_ref 1.064
_refine_ls_hydrogen_treatment undef
_refine_ls_number_parameters 165
_refine_ls_number_reflns 3470
_refine_ls_R_factor_gt 0.0575
_refine_ls_shift/su_max 0.0010
_refine_ls_structure_factor_coef Fsqd
_refine_ls_weighting_details 'w = 1/[\s^2^(Fo^2^)+(0.1219P)^2^+0.1128P] where P=(Fo^2^+2Fc^2^)/3'
_refine_ls_weighting_scheme calc
_refine_ls_wR_factor_ref 0.1672
_reflns_number_gt 3157
_reflns_number_total 3470
_reflns_threshold_expression F^2^>2.0\s(F^2^)
_cod_data_source_file ja306401j_si_002.cif
_cod_data_source_block '_CuCl2mtpm'
_cod_original_formula_sum 'C25 H24 Cl2 Cu N4 O4 '
_cod_database_code 4118509

loop_
_symmetry_equiv_pos_site_id
_symmetry_equiv_pos_as_xyz
1 +X,+Y,+Z
2 1/2-Y,1/2+X,1/2+Z
3 -X,-Y,+Z
4 1/2+Y,1/2-X,1/2+Z
5 1/2-X,1/2+Y,1/2-Z
6 +Y,+X,-Z
7 1/2+X,1/2-Y,1/2-Z
8 -Y,-X,-Z

loop_
_atom_site_label
_atom_site_type_symbol
_atom_site_fract_x
_atom_site_fract_y
_atom_site_fract_z
_atom_site_U_iso_or_equiv
_atom_site_adp_type
_atom_site_occupancy
_atom_site_symmetry_multiplicity
_atom_site_calc_flag
_atom_site_refinement_flags
Cu(1) Cu 0.823362(18) 0.823362(18) 0.5000 0.0595(3) Uani 1.00 2 d S
Cl(1) Cl 0.76793(13) 0.87914(15) 0.2800(4) 0.1857(12) Uani 1.00 1 d .
O(1) O 0.85917(11) 1.04130(11) 0.5440(2) 0.0446(6) Uani 1.00 1 d .
O(2) O 0.70644(9) 0.68273(9) 0.1711(2) 0.0403(6) Uani 1.00 1 d .
N(1) N 0.83843(13) 0.89376(13) 0.6211(3) 0.0442(7) Uani 1.00 1 d .
N(2) N 0.81230(13) 0.74804(14) 0.3939(4) 0.0498(8) Uani 1.00 1 d .
C(1) C 0.8359(2) 0.89341(18) 0.7672(4) 0.0612(12) Uani 1.00 1 d .
C(2) C 0.8458(2) 0.93989(19) 0.8566(5) 0.0612(11) Uani 1.00 1 d .
C(3) C 0.85310(18) 0.99292(17) 0.7862(4) 0.0485(9) Uani 1.00 1 d .
C(4) C 0.85255(15) 0.99474(15) 0.6267(3) 0.0359(7) Uani 1.00 1 d .
C(5) C 0.84649(15) 0.94401(16) 0.5532(4) 0.0406(9) Uani 1.00 1 d .
C(6) C 0.86402(16) 1.09232(14) 0.6158(4) 0.0406(8) Uani 1.00 1 d .
C(7) C 0.85881(14) 1.14119(14) 0.5000 0.0427(11) Uani 1.00 2 d S
C(8) C 0.85613(18) 0.7092(2) 0.3939(5) 0.0630(12) Uani 1.00 1 d .
C(9) C 0.85079(16) 0.6607(2) 0.3100(6) 0.0673(13) Uani 1.00 1 d .
C(10) C 0.80017(15) 0.64945(17) 0.2311(5) 0.0520(10) Uani 1.00 1 d .
C(11) C 0.75842(14) 0.68609(15) 0.2399(4) 0.0408(8) Uani 1.00 1 d .
C(12) C 0.76603(16) 0.73770(15) 0.3231(4) 0.0461(9) Uani 1.00 1 d .
C(13) C 0.69791(18) 0.63298(16) 0.0730(4) 0.0468(9) Uani 1.00 1 d .

loop_
_atom_site_aniso_label
_atom_site_aniso_U_11
_atom_site_aniso_U_22
_atom_site_aniso_U_33
_atom_site_aniso_U_12
_atom_site_aniso_U_13
_atom_site_aniso_U_23
Cu(1) 0.0486(3) 0.0486(3) 0.0815(5) -0.0239(2) 0.0189(3) -0.0189(3)
Cl(1) 0.150(2) 0.173(2) 0.235(3) -0.0130(18) 0.030(2) -0.036(2)
O(1) 0.0520(15) 0.0469(15) 0.0350(13) -0.0037(11) 0.0014(11) -0.0010(11)
O(2) 0.0296(12) 0.0358(12) 0.0555(14) 0.0055(10) -0.0054(10) -0.0159(10)
N(1) 0.0414(18) 0.0399(17) 0.0511(19) -0.0164(13) 0.0089(14) 0.0056(14)
N(2) 0.0302(17) 0.0513(19) 0.068(2) 0.0011(14) 0.0002(15) -0.0109(16)
C(1) 0.092(3) 0.042(2) 0.049(2) -0.030(2) 0.015(2) 0.0008(18)
C(2) 0.082(3) 0.051(2) 0.051(2) -0.005(2) 0.006(2) 0.0155(19)
C(3) 0.063(2) 0.043(2) 0.0391(19) -0.0123(18) -0.0055(17) -0.0024(17)
C(4) 0.0385(19) 0.0307(18) 0.0387(17) -0.0009(14) 0.0002(14) 0.0056(15)
C(5) 0.0259(17) 0.044(2) 0.052(2) -0.0082(15) 0.0106(14) -0.0034(16)
C(6) 0.051(2) 0.0278(18) 0.0432(19) -0.0028(15) 0.0040(17) 0.0025(15)
C(7) 0.0399(16) 0.0399(16) 0.048(2) 0.011(2) 0.007(2) 0.007(2)
C(8) 0.044(2) 0.055(2) 0.090(3) 0.003(2) -0.008(2) -0.025(2)
C(9) 0.0195(19) 0.066(2) 0.116(3) 0.0034(17) -0.019(2) -0.002(2)
C(10) 0.0212(18) 0.055(2) 0.080(2) -0.0038(16) 0.0059(17) -0.010(2)
C(11) 0.0337(19) 0.0276(18) 0.061(2) -0.0045(14) 0.0164(16) -0.0076(15)
C(12) 0.040(2) 0.0325(18) 0.065(2) -0.0069(15) 0.0163(19) 0.0035(17)
C(13) 0.053(2) 0.0341(19) 0.054(2) 0.0065(16) 0.0097(18) -0.0015(16)

loop_
_atom_type_symbol
_atom_type_description
_atom_type_scat_dispersion_real
_atom_type_scat_dispersion_imag
_atom_type_scat_source
C C 0.003 0.002
;
International Tables for Crystallography
(1992, Vol. C, Tables 4.2.6.8 and 6.1.1.4)
;
H H 0.000 0.000
;
International Tables for Crystallography
(1992, Vol. C, Table 6.1.1.4)
;
N N 0.006 0.003
;
International Tables for Crystallography
(1992, Vol. C, Tables 4.2.6.8 and 6.1.1.4)
;
O O 0.011 0.006
;
International Tables for Crystallography
(1992, Vol. C, Tables 4.2.6.8 and 6.1.1.4)
;
Cu Cu 0.320 1.265
;
International Tables for Crystallography
(1992, Vol. C, Tables 4.2.6.8 and 6.1.1.4)
;
Cl Cl 0.148 0.159
;
International Tables for Crystallography
(1992, Vol. C, Tables 4.2.6.8 and 6.1.1.4)
;

loop_
_geom_angle_atom_site_label_1
_geom_angle_atom_site_label_2
_geom_angle_atom_site_label_3
_geom_angle
_geom_angle_publ_flag
_geom_angle_site_symmetry_1
_geom_angle_site_symmetry_3
N(1) Cu(1) N(1) 90.23(12) yes . 6_556
N(1) Cu(1) N(2) 174.31(13) yes . .
N(1) Cu(1) N(2) 90.23(13) yes . 6_556
N(1) Cu(1) N(2) 90.23(12) yes 6_556 .
N(1) Cu(1) N(2) 174.31(13) yes 6_556 6_556
N(2) Cu(1) N(2) 89.88(13) yes . 6_556
C(4) O(1) C(6) 117.8(2) yes . .
C(11) O(2) C(13) 115.8(2) yes . .
Cu(1) N(1) C(1) 121.9(2) yes . .
Cu(1) N(1) C(5) 120.1(2) yes . .
C(1) N(1) C(5) 117.8(3) yes . .
Cu(1) N(2) C(8) 118.9(2) yes . .
Cu(1) N(2) C(12) 120.5(2) yes . .
C(8) N(2) C(12) 120.6(3) yes . .
N(1) C(1) C(2) 124.8(3) yes . .
C(1) C(2) C(3) 117.4(3) yes . .
C(2) C(3) C(4) 118.3(3) yes . .
O(1) C(4) C(3) 125.6(3) yes . .
O(1) C(4) C(5) 117.2(3) yes . .
C(3) C(4) C(5) 117.2(3) yes . .
N(1) C(5) C(4) 124.1(3) yes . .
O(1) C(6) C(7) 108.9(2) yes . .
C(6) C(7) C(6) 109.4(2) yes . 8_776
C(6) C(7) C(13) 110.6(2) yes . 2_655
C(6) C(7) C(13) 105.6(2) yes . 5_655
C(6) C(7) C(13) 105.6(2) yes 8_776 2_655
C(6) C(7) C(13) 110.6(2) yes 8_776 5_655
C(13) C(7) C(13) 114.9(3) yes 2_655 5_655
N(2) C(8) C(9) 118.8(3) yes . .
C(8) C(9) C(10) 120.7(3) yes . .
C(9) C(10) C(11) 118.6(3) yes . .
O(2) C(11) C(10) 127.1(3) yes . .
O(2) C(11) C(12) 113.2(2) yes . .
C(10) C(11) C(12) 119.6(3) yes . .
N(2) C(12) C(11) 121.6(3) yes . .
O(2) C(13) C(7) 106.3(2) yes . 4_464

loop_
_geom_bond_atom_site_label_1
_geom_bond_atom_site_label_2
_geom_bond_distance
_geom_bond_publ_flag
_geom_bond_site_symmetry_2
Cu(1) N(1) 2.011(3) yes .
Cu(1) N(1) 2.011(3) yes 6_556
Cu(1) N(2) 2.027(3) yes .
Cu(1) N(2) 2.027(3) yes 6_556
O(1) C(4) 1.331(4) yes .
O(1) C(6) 1.366(4) yes .
O(2) C(11) 1.371(4) yes .
O(2) C(13) 1.478(4) yes .
N(1) C(1) 1.315(5) yes .
N(1) C(5) 1.342(4) yes .
N(2) C(8) 1.375(5) yes .
N(2) C(12) 1.283(5) yes .
C(1) C(2) 1.376(6) yes .
C(2) C(3) 1.407(5) yes .
C(3) C(4) 1.436(4) yes .
C(4) C(5) 1.370(5) yes .
C(6) C(7) 1.555(4) yes .
C(7) C(13) 1.498(4) yes 2_655
C(7) C(13) 1.498(5) yes 5_655
C(8) C(9) 1.371(7) yes .
C(9) C(10) 1.410(5) yes .
C(10) C(11) 1.307(5) yes .
C(11) C(12) 1.436(5) yes .

loop_
_geom_contact_atom_site_label_1
_geom_contact_atom_site_label_2
_geom_contact_distance
_geom_contact_site_symmetry_2
Cu(1) Cl(1) 2.707(3) .
Cu(1) Cl(1) 2.707(3) 6_556
Cl(1) Cu(1) 2.707(3) .
Cl(1) N(1) 3.503(5) .
Cl(1) N(1) 3.231(4) 6_556
Cl(1) N(2) 3.408(4) .
Cl(1) N(2) 3.359(5) 6_556
Cl(1) C(1) 3.146(5) 6_556
Cl(1) C(5) 3.430(5) .
Cl(1) C(8) 3.286(6) 6_556
Cl(1) C(12) 3.345(4) .
O(2) O(2) 5.969(4) 6_556
O(2) C(13) 7.024(6) 6_556
N(1) Cl(1) 3.503(5) .
N(1) Cl(1) 3.231(4) 6_556
N(2) Cl(1) 3.408(4) .
N(2) Cl(1) 3.359(5) 6_556
C(1) Cl(1) 3.146(5) 6_556
C(5) Cl(1) 3.430(5) .
C(8) Cl(1) 3.286(6) 6_556
C(12) Cl(1) 3.345(4) .
C(13) O(1) 2.746(4) 5_645
C(13) O(2) 2.815(4) 6_555
C(13) C(6) 2.432(5) 5_645
C(13) C(13) 2.525(5) 6_555

loop_
_geom_torsion_atom_site_label_1
_geom_torsion_atom_site_label_2
_geom_torsion_atom_site_label_3
_geom_torsion_atom_site_label_4
_geom_torsion
_geom_torsion_site_symmetry_1
_geom_torsion_site_symmetry_3
_geom_torsion_site_symmetry_4
N(1) Cu(1) N(1) C(1) -132.8(3) . 6_556 6_556
N(1) Cu(1) N(1) C(5) 53.1(2) . 6_556 6_556
N(1) Cu(1) N(1) C(1) -132.8(3) 6_556 . .
N(1) Cu(1) N(1) C(5) 53.1(2) 6_556 . .
N(1) Cu(1) N(2) C(8) -39.4(14) . . .
N(1) Cu(1) N(2) C(12) 143.2(11) . . .
N(2) Cu(1) N(1) C(1) -38.2(14) . . .
N(2) Cu(1) N(1) C(5) 147.7(11) . . .
N(1) Cu(1) N(2) C(8) 55.2(3) . 6_556 6_556
N(1) Cu(1) N(2) C(12) -122.2(3) . 6_556 6_556
N(2) Cu(1) N(1) C(1) 52.9(3) 6_556 . .
N(2) Cu(1) N(1) C(5) -121.2(2) 6_556 . .
N(1) Cu(1) N(2) C(8) 55.2(3) 6_556 . .
N(1) Cu(1) N(2) C(12) -122.2(3) 6_556 . .
N(2) Cu(1) N(1) C(1) 52.9(3) . 6_556 6_556
N(2) Cu(1) N(1) C(5) -121.2(2) . 6_556 6_556
N(1) Cu(1) N(2) C(8) -39.4(14) 6_556 6_556 6_556
N(1) Cu(1) N(2) C(12) 143.2(12) 6_556 6_556 6_556
N(2) Cu(1) N(1) C(1) -38.2(14) 6_556 6_556 6_556
N(2) Cu(1) N(1) C(5) 147.7(12) 6_556 6_556 6_556
N(2) Cu(1) N(2) C(8) -130.5(3) . 6_556 6_556
N(2) Cu(1) N(2) C(12) 52.1(3) . 6_556 6_556
N(2) Cu(1) N(2) C(8) -130.5(3) 6_556 . .
N(2) Cu(1) N(2) C(12) 52.1(3) 6_556 . .
C(4) O(1) C(6) C(7) -168.5(2) . . .
C(6) O(1) C(4) C(3) -3.6(5) . . .
C(6) O(1) C(4) C(5) 178.6(3) . . .
C(11) O(2) C(13) C(7) -174.7(2) . . 4_464
C(13) O(2) C(11) C(10) -2.1(5) . . .
C(13) O(2) C(11) C(12) 174.8(3) . . .
Cu(1) N(1) C(1) C(2) 179.9(2) . . .
Cu(1) N(1) C(5) C(4) 174.7(2) . . .
C(1) N(1) C(5) C(4) 0.4(5) . . .
C(5) N(1) C(1) C(2) -6.0(6) . . .
Cu(1) N(2) C(8) C(9) -173.6(3) . . .
Cu(1) N(2) C(12) C(11) 176.3(2) . . .
C(8) N(2) C(12) C(11) -1.0(6) . . .
C(12) N(2) C(8) C(9) 3.7(6) . . .
N(1) C(1) C(2) C(3) 7.2(7) . . .
C(1) C(2) C(3) C(4) -3.0(6) . . .
C(2) C(3) C(4) O(1) -179.6(3) . . .
C(2) C(3) C(4) C(5) -1.8(5) . . .
O(1) C(4) C(5) N(1) -178.7(3) . . .
C(3) C(4) C(5) N(1) 3.3(5) . . .
O(1) C(6) C(7) C(6) -61.0(3) . . 8_776
O(1) C(6) C(7) C(13) -177.0(2) . . 2_655
O(1) C(6) C(7) C(13) 58.1(3) . . 5_655
C(6) C(7) C(13) O(2) -68.0(3) . 2_655 2_655
C(6) C(7) C(13) O(2) 173.7(2) . 5_655 5_655
C(6) C(7) C(13) O(2) 173.7(2) 8_776 2_655 2_655
C(6) C(7) C(13) O(2) -68.0(3) 8_776 5_655 5_655
C(13) C(7) C(13) O(2) 51.5(3) 2_655 5_655 5_655
C(13) C(7) C(13) O(2) 51.5(3) 5_655 5_655 2_655
N(2) C(8) C(9) C(10) -3.2(7) . . .
C(8) C(9) C(10) C(11) -0.1(5) . . .
C(9) C(10) C(11) O(2) 179.6(3) . . .
C(9) C(10) C(11) C(12) 2.9(6) . . .
O(2) C(11) C(12) N(2) -179.6(3) . . .
C(10) C(11) C(12) N(2) -2.5(6) . . .
